data_2213930
loop_
_publ_author_name
'Brandi-Blanco, Mar\'ia Pilar'
'Benavides-Gim\'enez, Mar\'ia Magdalena de'
'Gonz\'alez-P\'erez, Josefa Mar\'ia'
'Choquesillo-Lazarte, Duane'

_publ_section_title
<i>cis</i>-[<i>N</i>-(4-Chlorobenzyl)iminodiacetato-\k^3^<i>N</i>,<i>O</i>,<i>O</i>']bis(1<i>H</i>-imidazole-\k<i>N</i>^3^)copper(II)
_journal_coeditor_code PR2009
_journal_issue 6
_journal_name_full 'Acta Crystallographica Section E'
_journal_page_first m1678
_journal_page_last m1679
_journal_paper_doi 10.1107/S160053680702288X
_journal_volume 63
_journal_year 2007
_chemical_formula_iupac '[Cu (C11 H10 Cl N O4) (C3 H4 N)2]'
_chemical_formula_moiety 'C17 H18 Cl Cu N5 O4'
_chemical_formula_sum 'C17 H18 Cl Cu N5 O4'
_chemical_formula_weight 455.35
_chemical_name_systematic
;
cis-[N-(4-Chlorobenzyl)iminodiacetato-\k^3^N,O,O']bis(1H-imidazole-
\kN^3^)copper(II)
;
_space_group_IT_number 14
_symmetry_cell_setting monoclinic
_symmetry_space_group_name_Hall '-P 2yn'
_symmetry_space_group_name_H-M 'P 1 21/n 1'
_atom_sites_solution_hydrogens geom
_atom_sites_solution_primary direct
_atom_sites_solution_secondary difmap
_audit_creation_method SHELXL97
_cell_angle_alpha 90.00
_cell_angle_beta 97.1190(10)
_cell_angle_gamma 90.00
_cell_formula_units_Z 4
_cell_length_a 10.2028(5)
_cell_length_b 13.4280(6)
_cell_length_c 13.9113(7)
_cell_measurement_reflns_used 9904
_cell_measurement_temperature 298(2)
_cell_measurement_theta_max 27.78
_cell_measurement_theta_min 2.34
_cell_volume 1891.20(16)
_computing_cell_refinement 'SAINT (Bruker, 2001)'
_computing_data_collection 'SMART (Bruker, 2001)'
_computing_data_reduction SAINT
_computing_molecular_graphics 'PLATON (Spek, 2003)'
_computing_publication_material 'publCIF (Westrip, 2007)'
_computing_structure_refinement SHELXTL
_computing_structure_solution 'SHELXTL (Sheldrick, 2001)'
_diffrn_ambient_temperature 298(2)
_diffrn_measured_fraction_theta_full 0.999
_diffrn_measured_fraction_theta_max 0.943
_diffrn_measurement_device_type 'Bruker SMART APEX CCD area-detector'
_diffrn_measurement_method '\f and \w'
_diffrn_radiation_monochromator graphite
_diffrn_radiation_type MoK\a
_diffrn_radiation_wavelength 0.71073
_diffrn_reflns_av_R_equivalents 0.0237
_diffrn_reflns_av_sigmaI/netI 0.0192
_diffrn_reflns_limit_h_max 13
_diffrn_reflns_limit_h_min -13
_diffrn_reflns_limit_k_max 17
_diffrn_reflns_limit_k_min -17
_diffrn_reflns_limit_l_max 18
_diffrn_reflns_limit_l_min -18
_diffrn_reflns_number 21629
_diffrn_reflns_theta_full 25.00
_diffrn_reflns_theta_max 28.30
_diffrn_reflns_theta_min 2.12
_diffrn_standards_number 0
_exptl_absorpt_coefficient_mu 1.331
_exptl_absorpt_correction_T_max 0.8253
_exptl_absorpt_correction_T_min 0.5616
_exptl_absorpt_correction_type multi-scan
_exptl_absorpt_process_details '(SADABS; Sheldrick, 2004)'
_exptl_crystal_colour blue
_exptl_crystal_density_diffrn 1.599
_exptl_crystal_density_method 'not measured'
_exptl_crystal_description prism
_exptl_crystal_F_000 932
_exptl_crystal_size_max 0.49
_exptl_crystal_size_mid 0.32
_exptl_crystal_size_min 0.15
_refine_diff_density_max 0.545
_refine_diff_density_min -0.475
_refine_ls_extinction_method none
_refine_ls_goodness_of_fit_ref 1.054
_refine_ls_hydrogen_treatment constr
_refine_ls_matrix_type full
_refine_ls_number_parameters 253
_refine_ls_number_reflns 4437
_refine_ls_number_restraints 0
_refine_ls_restrained_S_all 1.054
_refine_ls_R_factor_all 0.0356
_refine_ls_R_factor_gt 0.0320
_refine_ls_shift/su_max 0.001
_refine_ls_shift/su_mean 0.000
_refine_ls_structure_factor_coef Fsqd
_refine_ls_weighting_details 'calc w=1/[\s^2^(Fo^2^)+(0.0462P)^2^+0.8491P] where P=(Fo^2^+2Fc^2^)/3'
_refine_ls_weighting_scheme calc
_refine_ls_wR_factor_gt 0.0836
_refine_ls_wR_factor_ref 0.0858
_reflns_number_gt 4043
_reflns_number_total 4437
_reflns_threshold_expression I>2\s(I)
_cod_data_source_file pr2009.cif
_cod_data_source_block I
_cod_original_sg_symbol_H-M 'P 21/n'
_cod_database_code 2213930
_cod_database_fobs_code 2213930

loop_
_symmetry_equiv_pos_as_xyz
'x, y, z'
'-x+1/2, y+1/2, -z+1/2'
'-x, -y, -z'
'x-1/2, -y-1/2, z-1/2'

loop_
_atom_site_type_symbol
_atom_site_label
_atom_site_fract_x
_atom_site_fract_y
_atom_site_fract_z
_atom_site_U_iso_or_equiv
_atom_site_adp_type
_atom_site_calc_flag
_atom_site_refinement_flags
_atom_site_occupancy
Cu Cu1 0.245284(19) 0.061386(15) 0.202469(15) 0.02673(8) Uani d . 1
N N1 0.42366(14) 0.13906(11) 0.21938(11) 0.0286(3) Uani d . 1
C C2 0.39633(19) 0.24419(13) 0.19177(15) 0.0357(4) Uani d . 1
H H2A 0.4771 0.2751 0.1764 0.043 Uiso calc R 1
H H2B 0.3680 0.2795 0.2464 0.043 Uiso calc R 1
C C3 0.28983(18) 0.25385(14) 0.10470(14) 0.0334(4) Uani d . 1
O O4 0.20768(13) 0.18265(10) 0.09352(10) 0.0367(3) Uani d . 1
O O5 0.28859(16) 0.33030(12) 0.05607(13) 0.0534(4) Uani d . 1
C C6 0.49925(17) 0.09147(13) 0.14677(14) 0.0309(4) Uani d . 1
H H6A 0.5931 0.0976 0.1682 0.037 Uiso calc R 1
H H6B 0.4806 0.1261 0.0854 0.037 Uiso calc R 1
C C7 0.46428(17) -0.01813(13) 0.13216(13) 0.0294(3) Uani d . 1
O O8 0.34874(12) -0.04288(9) 0.14890(10) 0.0340(3) Uani d . 1
O O9 0.54492(13) -0.07508(10) 0.10158(11) 0.0390(3) Uani d . 1
C C10 0.4993(2) 0.13779(15) 0.31940(14) 0.0382(4) Uani d . 1
H H10A 0.5713 0.1852 0.3219 0.046 Uiso calc R 1
H H10B 0.4413 0.1591 0.3656 0.046 Uiso calc R 1
C C11 0.55438(19) 0.03720(15) 0.34877(14) 0.0354(4) Uani d . 1
C C12 0.4757(2) -0.03648(16) 0.38096(15) 0.0391(4) Uani d . 1
H H12 0.3882 -0.0224 0.3882 0.047 Uiso calc R 1
C C13 0.5256(2) -0.13117(17) 0.40257(15) 0.0429(5) Uani d . 1
H H13 0.4726 -0.1808 0.4240 0.052 Uiso calc R 1
C C14 0.6554(2) -0.14963(16) 0.39155(16) 0.0452(5) Uani d . 1
Cl Cl14 0.71813(8) -0.26918(5) 0.41465(7) 0.0785(2) Uani d . 1
C C15 0.7374(2) -0.0771(2) 0.3637(2) 0.0544(6) Uani d . 1
H H15 0.8257 -0.0909 0.3589 0.065 Uiso calc R 1
C C16 0.6863(2) 0.01688(18) 0.34306(17) 0.0478(5) Uani d . 1
H H16 0.7412 0.0671 0.3251 0.057 Uiso calc R 1
N N21 0.08104(14) -0.01447(12) 0.15999(11) 0.0313(3) Uani d . 1
C C22 0.06850(19) -0.08136(14) 0.09012(14) 0.0342(4) Uani d . 1
H H22 0.1385 -0.1074 0.0612 0.041 Uiso calc R 1
N N23 -0.05788(16) -0.10680(13) 0.06625(12) 0.0385(4) Uani d . 1
H H23 -0.0938 -0.1400 0.0178 0.046 Uiso d R 1
C C24 -0.1310(2) -0.05290(18) 0.12264(19) 0.0507(6) Uani d . 1
H H24 -0.2223 -0.0544 0.1215 0.061 Uiso calc R 1
C C25 -0.0452(2) 0.00305(19) 0.18050(17) 0.0484(5) Uani d . 1
H H25 -0.0678 0.0470 0.2274 0.058 Uiso calc R 1
N N31 0.16465(15) 0.12642(12) 0.31048(11) 0.0333(3) Uani d . 1
C C32 0.1159(2) 0.21764(15) 0.30966(15) 0.0382(4) Uani d . 1
H H32 0.1343 0.2672 0.2666 0.046 Uiso calc R 1
N N33 0.03733(18) 0.22961(13) 0.37816(13) 0.0432(4) Uani d . 1
H H33 0.0069 0.2872 0.3912 0.052 Uiso d R 1
C C34 0.0349(2) 0.14175(17) 0.42734(16) 0.0463(5) Uani d . 1
H H34 -0.0118 0.1283 0.4792 0.056 Uiso calc R 1
C C35 0.1139(2) 0.07826(15) 0.38561(15) 0.0393(4) Uani d . 1
H H35 0.1314 0.0127 0.4045 0.047 Uiso calc R 1

loop_
_atom_site_aniso_label
_atom_site_aniso_U_11
_atom_site_aniso_U_22
_atom_site_aniso_U_33
_atom_site_aniso_U_12
_atom_site_aniso_U_13
_atom_site_aniso_U_23
Cu1 0.02382(12) 0.02576(13) 0.03157(13) -0.00142(7) 0.00726(8) -0.00333(8)
N1 0.0274(7) 0.0249(7) 0.0333(7) -0.0021(5) 0.0031(6) -0.0019(6)
C2 0.0360(10) 0.0241(8) 0.0469(10) -0.0043(7) 0.0046(8) -0.0022(8)
C3 0.0313(9) 0.0308(9) 0.0398(9) 0.0016(7) 0.0114(7) 0.0025(7)
O4 0.0364(7) 0.0343(7) 0.0383(7) -0.0045(5) -0.0003(5) 0.0031(6)
O5 0.0478(9) 0.0449(9) 0.0683(10) -0.0006(7) 0.0098(8) 0.0252(8)
C6 0.0265(8) 0.0296(9) 0.0377(9) -0.0038(7) 0.0082(7) -0.0015(7)
C7 0.0255(8) 0.0314(9) 0.0316(8) -0.0010(7) 0.0049(7) -0.0008(7)
O8 0.0254(6) 0.0296(6) 0.0486(8) -0.0038(5) 0.0113(5) -0.0092(5)
O9 0.0299(7) 0.0339(7) 0.0560(9) 0.0008(5) 0.0167(6) -0.0054(6)
C10 0.0384(10) 0.0348(10) 0.0393(10) -0.0033(8) -0.0035(8) -0.0060(8)
C11 0.0330(9) 0.0404(10) 0.0314(9) -0.0022(8) -0.0017(7) -0.0025(8)
C12 0.0287(9) 0.0492(11) 0.0391(10) -0.0023(8) 0.0026(8) 0.0010(9)
C13 0.0398(11) 0.0451(11) 0.0428(11) -0.0094(9) 0.0007(8) 0.0053(9)
C14 0.0470(12) 0.0425(11) 0.0456(11) 0.0057(9) 0.0037(9) 0.0062(9)
Cl14 0.0848(5) 0.0506(4) 0.1031(6) 0.0214(3) 0.0231(4) 0.0204(4)
C15 0.0358(11) 0.0629(15) 0.0663(15) 0.0110(10) 0.0133(10) 0.0200(12)
C16 0.0341(10) 0.0507(13) 0.0582(13) -0.0046(9) 0.0043(9) 0.0146(10)
N21 0.0252(7) 0.0338(8) 0.0356(8) -0.0022(6) 0.0065(6) -0.0010(6)
C22 0.0328(9) 0.0332(9) 0.0370(9) -0.0026(7) 0.0057(7) -0.0010(7)
N23 0.0357(8) 0.0392(9) 0.0388(8) -0.0086(7) -0.0023(7) 0.0000(7)
C24 0.0264(10) 0.0654(15) 0.0606(14) -0.0069(9) 0.0062(9) -0.0075(11)
C25 0.0275(10) 0.0648(15) 0.0548(13) -0.0037(9) 0.0123(9) -0.0177(11)
N31 0.0355(8) 0.0315(8) 0.0344(8) 0.0009(6) 0.0104(6) -0.0024(6)
C32 0.0446(11) 0.0333(10) 0.0388(10) 0.0050(8) 0.0130(8) 0.0007(8)
N33 0.0490(10) 0.0373(9) 0.0459(9) 0.0095(8) 0.0169(8) -0.0047(7)
C34 0.0542(13) 0.0482(12) 0.0403(11) 0.0032(10) 0.0214(9) -0.0007(9)
C35 0.0469(11) 0.0328(10) 0.0402(10) 0.0028(8) 0.0138(9) 0.0026(8)

loop_
_atom_type_symbol
_atom_type_description
_atom_type_scat_dispersion_real
_atom_type_scat_dispersion_imag
_atom_type_scat_source
C C 0.0033 0.0016 'International Tables Vol C Tables 4.2.6.8 and 6.1.1.4'
H H 0.0000 0.0000 'International Tables Vol C Tables 4.2.6.8 and 6.1.1.4'
N N 0.0061 0.0033 'International Tables Vol C Tables 4.2.6.8 and 6.1.1.4'
O O 0.0106 0.0060 'International Tables Vol C Tables 4.2.6.8 and 6.1.1.4'
Cl Cl 0.1484 0.1585 'International Tables Vol C Tables 4.2.6.8 and 6.1.1.4'
Cu Cu 0.3201 1.2651 'International Tables Vol C Tables 4.2.6.8 and 6.1.1.4'

loop_
_geom_angle_atom_site_label_1
_geom_angle_atom_site_label_2
_geom_angle_atom_site_label_3
_geom_angle
_geom_angle_publ_flag
O8 Cu1 N21 89.70(6) y
O8 Cu1 N31 152.89(6) y
N21 Cu1 N31 92.12(6) y
O8 Cu1 N1 84.05(5) y
N21 Cu1 N1 169.05(6) y
N31 Cu1 N1 97.54(6) y
O8 Cu1 O4 108.66(6) y
N21 Cu1 O4 96.01(6) y
N31 Cu1 O4 98.04(6) y
N1 Cu1 O4 77.60(5) y
C2 N1 C6 109.27(14) ?
C2 N1 C10 108.01(14) ?
C6 N1 C10 111.90(14) ?
C2 N1 Cu1 108.30(11) ?
C6 N1 Cu1 103.12(10) ?
C10 N1 Cu1 116.03(11) ?
N1 C2 C3 112.27(15) ?
N1 C2 H2A 109.2 ?
C3 C2 H2A 109.2 ?
N1 C2 H2B 109.2 ?
C3 C2 H2B 109.2 ?
H2A C2 H2B 107.9 ?
O5 C3 O4 126.93(19) ?
O5 C3 C2 117.70(17) ?
O4 C3 C2 115.28(16) ?
C3 O4 Cu1 114.37(12) ?
N1 C6 C7 111.90(14) ?
N1 C6 H6A 109.2 ?
C7 C6 H6A 109.2 ?
N1 C6 H6B 109.2 ?
C7 C6 H6B 109.2 ?
H6A C6 H6B 107.9 ?
O9 C7 O8 124.87(17) ?
O9 C7 C6 119.27(15) ?
O8 C7 C6 115.78(15) ?
C7 O8 Cu1 116.00(11) ?
C11 C10 N1 113.20(15) ?
C11 C10 H10A 108.9 ?
N1 C10 H10A 108.9 ?
C11 C10 H10B 108.9 ?
N1 C10 H10B 108.9 ?
H10A C10 H10B 107.8 ?
C12 C11 C16 119.00(19) ?
C12 C11 C10 121.28(18) ?
C16 C11 C10 119.72(19) ?
C11 C12 C13 120.84(19) ?
C11 C12 H12 119.6 ?
C13 C12 H12 119.6 ?
C14 C13 C12 118.28(19) ?
C14 C13 H13 120.9 ?
C12 C13 H13 120.9 ?
C15 C14 C13 122.3(2) ?
C15 C14 Cl14 118.91(18) ?
C13 C14 Cl14 118.83(18) ?
C14 C15 C16 118.7(2) ?
C14 C15 H15 120.7 ?
C16 C15 H15 120.7 ?
C15 C16 C11 120.8(2) ?
C15 C16 H16 119.6 ?
C11 C16 H16 119.6 ?
C22 N21 C25 105.20(16) ?
C22 N21 Cu1 124.73(13) ?
C25 N21 Cu1 128.92(14) ?
N21 C22 N23 111.10(17) ?
N21 C22 H22 124.4 ?
N23 C22 H22 124.4 ?
C22 N23 C24 107.64(17) ?
C22 N23 H23 129.6 ?
C24 N23 H23 121.6 ?
C25 C24 N23 106.28(19) ?
C25 C24 H24 126.9 ?
N23 C24 H24 126.9 ?
C24 C25 N21 109.77(19) ?
C24 C25 H25 125.1 ?
N21 C25 H25 125.1 ?
C32 N31 C35 105.33(16) ?
C32 N31 Cu1 125.97(13) ?
C35 N31 Cu1 126.20(13) ?
N31 C32 N33 111.45(18) ?
N31 C32 H32 124.3 ?
N33 C32 H32 124.3 ?
C32 N33 C34 107.75(17) ?
C32 N33 H33 121.7 ?
C34 N33 H33 129.8 ?
C35 C34 N33 106.30(18) ?
C35 C34 H34 126.9 ?
N33 C34 H34 126.9 ?
C34 C35 N31 109.17(18) ?
C34 C35 H35 125.4 ?
N31 C35 H35 125.4 ?

loop_
_geom_bond_atom_site_label_1
_geom_bond_atom_site_label_2
_geom_bond_distance
_geom_bond_publ_flag
Cu1 O8 1.9556(13) y
Cu1 N21 1.9874(15) y
Cu1 N31 2.0009(15) y
Cu1 N1 2.0855(14) y
Cu1 O4 2.2252(13) y
N1 C2 1.480(2) ?
N1 C6 1.489(2) ?
N1 C10 1.505(2) ?
C2 C3 1.529(3) ?
C2 H2A 0.9700 ?
C2 H2B 0.9700 ?
C3 O5 1.229(2) ?
C3 O4 1.268(2) ?
C6 C7 1.522(2) ?
C6 H6A 0.9700 ?
C6 H6B 0.9700 ?
C7 O9 1.237(2) ?
C7 O8 1.274(2) ?
C10 C11 1.500(3) ?
C10 H10A 0.9700 ?
C10 H10B 0.9700 ?
C11 C12 1.383(3) ?
C11 C16 1.386(3) ?
C12 C13 1.389(3) ?
C12 H12 0.9300 ?
C13 C14 1.374(3) ?
C13 H13 0.9300 ?
C14 C15 1.370(3) ?
C14 Cl14 1.743(2) ?
C15 C16 1.382(3) ?
C15 H15 0.9300 ?
C16 H16 0.9300 ?
N21 C22 1.318(2) ?
N21 C25 1.373(2) ?
C22 N23 1.335(2) ?
C22 H22 0.9300 ?
N23 C24 1.357(3) ?
N23 H23 0.8528 ?
C24 C25 1.343(3) ?
C24 H24 0.9300 ?
C25 H25 0.9300 ?
N31 C32 1.322(2) ?
N31 C35 1.383(2) ?
C32 N33 1.329(3) ?
C32 H32 0.9300 ?
N33 C34 1.366(3) ?
N33 H33 0.8605 ?
C34 C35 1.353(3) ?
C34 H34 0.9300 ?
C35 H35 0.9300 ?

loop_
_geom_hbond_atom_site_label_D
_geom_hbond_atom_site_label_H
_geom_hbond_atom_site_label_A
_geom_hbond_site_symmetry_A
_geom_hbond_distance_DH
_geom_hbond_distance_HA
_geom_hbond_distance_DA
_geom_hbond_angle_DHA
N23 H23 O4 3 0.85 1.90 2.733(2) 163.5
N33 H33 O9 2 0.86 1.93 2.779(2) 168.5
